data_7038577
loop_
_publ_author_name
'Vazart, F.'
'Savel, P.'
'Latouche, C.'
'Barone, V.'
'Camerel, F.'
'Roisnel, T.'
'Fillaut, J.-L.'
'Akdas-Kilig, H'
'Achard, M.'

_publ_section_title
;
 Neutral copper(i) complexes featuring phosphinesulfonate chelates.
;
_journal_issue 15
_journal_name_full 'Dalton transactions (Cambridge, England : 2003)'
_journal_page_first 6566
_journal_page_last 6573
_journal_paper_doi 10.1039/c6dt00593d
_journal_volume 45
_journal_year 2016
_chemical_compound_source 'synthesis as described'
_chemical_formula_moiety 'C48 H42 Cu2 N4 O6 P2 S2, 2(C H2 Cl2)'
_chemical_formula_sum 'C50 H46 Cl4 Cu2 N4 O6 P2 S2'
_chemical_formula_weight 1193.85
_chemical_name_systematic
;
 ?
;
_space_group_IT_number 2
_symmetry_cell_setting triclinic
_symmetry_Int_Tables_number 2
_symmetry_space_group_name_Hall '-P 1'
_symmetry_space_group_name_H-M 'P -1'
_atom_sites_solution_hydrogens geom
_atom_sites_solution_primary direct
_atom_sites_solution_secondary difmap
_audit_conform_dict_location ftp://ftp.iucr.org/pub/cif_core.dic
_audit_conform_dict_name cif_core.dic
_audit_conform_dict_version 2.3
_audit_creation_date 2015-07-15T13:43:39-00:00
_audit_creation_method 'WinGX routine CIF_UPDATE'
_audit_update_record
;
2015-08-07 deposited with the CCDC.
2016-02-24 downloaded from the CCDC.
;
_cell_angle_alpha 84.484(5)
_cell_angle_beta 86.573(5)
_cell_angle_gamma 79.910(5)
_cell_formula_units_Z 2
_cell_length_a 9.7936(11)
_cell_length_b 15.2603(18)
_cell_length_c 17.4290(18)
_cell_measurement_reflns_used 9016
_cell_measurement_temperature 150(2)
_cell_measurement_theta_max 27.41
_cell_measurement_theta_min 2.31
_cell_measurement_wavelength 0.71073
_cell_volume 2550.2(5)
_computing_cell_refinement 'Bruker APEX2 (Bruker, 2006)'
_computing_data_collection 'Bruker APEX2 (Bruker, 2006)'
_computing_data_reduction 'Bruker APEX2 (Bruker, 2006)'
_computing_molecular_graphics 'Ortep-3 for Windows (Farrugia, 1997)'
_computing_publication_material
;
          WinGX publication routines (Farrugia, 2012),
          CRYSCALc (T. Roisnel, local program, 2014)
;
_computing_structure_refinement 'SHELXL-97 (Sheldrick, 1997)'
_computing_structure_solution 'SIR97 (Altomare et al., 1999)'
_diffrn_ambient_temperature 150(2)
_diffrn_detector 'CCD plate'
_diffrn_measured_fraction_theta_full 0.992
_diffrn_measured_fraction_theta_max 0.974
_diffrn_measurement_device_type 'APEXII, Bruker-AXS'
_diffrn_measurement_method 'CCD rotation images, thin slices'
_diffrn_radiation_monochromator graphite
_diffrn_radiation_probe x-ray
_diffrn_radiation_type MoK\a
_diffrn_radiation_wavelength 0.71073
_diffrn_reflns_av_R_equivalents 0
_diffrn_reflns_av_unetI/netI 0.0886
_diffrn_reflns_limit_h_max 12
_diffrn_reflns_limit_h_min -12
_diffrn_reflns_limit_k_max 19
_diffrn_reflns_limit_k_min -19
_diffrn_reflns_limit_l_max 22
_diffrn_reflns_limit_l_min -22
_diffrn_reflns_number 29666
_diffrn_reflns_theta_full 25
_diffrn_reflns_theta_max 27.72
_diffrn_reflns_theta_min 2.94
_exptl_absorpt_coefficient_mu 1.242
_exptl_absorpt_correction_T_max 0.790
_exptl_absorpt_correction_T_min 0.654
_exptl_absorpt_correction_type multi-scan
_exptl_absorpt_process_details
;
  [Sheldrick, G.M. (2002). SADABS Bruker AXS Inc., Madison, Wisconsin, USA]
;
_exptl_crystal_colour orange
_exptl_crystal_density_diffrn 1.555
_exptl_crystal_density_method 'not measured'
_exptl_crystal_description prism
_exptl_crystal_F_000 1220
_exptl_crystal_size_max 0.35
_exptl_crystal_size_mid 0.28
_exptl_crystal_size_min 0.19
_refine_diff_density_max 2.471
_refine_diff_density_min -3.623
_refine_diff_density_rms 0.307
_refine_ls_extinction_method none
_refine_ls_goodness_of_fit_ref 1.074
_refine_ls_hydrogen_treatment constr
_refine_ls_matrix_type full
_refine_ls_number_parameters 594
_refine_ls_number_reflns 29666
_refine_ls_number_restraints 0
_refine_ls_restrained_S_all 1.074
_refine_ls_R_factor_all 0.1279
_refine_ls_R_factor_gt 0.1122
_refine_ls_shift/su_max 0.001
_refine_ls_shift/su_mean 0
_refine_ls_structure_factor_coef Fsqd
_refine_ls_weighting_details 'calc w=1/[\s^2^(Fo^2^)+(0.0651P)^2^+80.7667P] where P=(Fo^2^+2Fc^2^)/3'
_refine_ls_weighting_scheme calc
_refine_ls_wR_factor_gt 0.3091
_refine_ls_wR_factor_ref 0.3167
_reflns_number_gt 23820
_reflns_number_total 29666
_reflns_threshold_expression >2sigma(I)
_cod_data_source_file c6dt00593d2.cif
_cod_data_source_block MAHAKBDM
_cod_depositor_comments 'Adding full bibliography for 7038577--7038580.cif.'
_cod_database_code 7038577

loop_
_symmetry_equiv_pos_as_xyz
'x, y, z'
'-x, -y, -z'

loop_
_atom_site_label
_atom_site_type_symbol
_atom_site_fract_x
_atom_site_fract_y
_atom_site_fract_z
_atom_site_U_iso_or_equiv
_atom_site_adp_type
_atom_site_occupancy
_atom_site_symmetry_multiplicity
_atom_site_calc_flag
_atom_site_refinement_flags
Cu1 Cu 0.60761(10) 0.82671(6) 0.05830(5) 0.0163(2) Uani 1 1 d .
S1 S 0.5658(2) 0.69967(13) 0.20110(11) 0.0192(4) Uani 1 1 d .
O1 O 0.4816(6) 0.6719(4) 0.2666(3) 0.0261(13) Uani 1 1 d .
O2 O 0.6996(6) 0.7196(4) 0.2199(3) 0.0262(13) Uani 1 1 d .
O3 O 0.4886(6) 0.7732(3) 0.1514(3) 0.0219(12) Uani 1 1 d .
P1 P 0.76701(19) 0.70907(12) 0.04193(10) 0.0132(4) Uani 1 1 d .
C1 C 0.9295(8) 0.6905(5) 0.0912(4) 0.0189(16) Uani 1 1 d .
C2 C 1.0050(9) 0.7608(6) 0.0883(5) 0.0267(18) Uani 1 1 d .
H2 H 0.9662 0.8178 0.0649 0.032 Uiso 1 1 calc R
C3 C 1.1333(10) 0.7493(6) 0.1184(5) 0.035(2) Uani 1 1 d .
H3 H 1.183 0.7977 0.1156 0.042 Uiso 1 1 calc R
C4 C 1.1919(9) 0.6646(7) 0.1538(6) 0.042(3) Uani 1 1 d .
H4 H 1.28 0.6563 0.1759 0.05 Uiso 1 1 calc R
C5 C 1.1202(10) 0.5947(7) 0.1557(5) 0.038(2) Uani 1 1 d .
H5 H 1.1594 0.5372 0.1778 0.045 Uiso 1 1 calc R
C6 C 0.9907(9) 0.6092(6) 0.1251(5) 0.0267(18) Uani 1 1 d .
H6 H 0.9415 0.5605 0.1276 0.032 Uiso 1 1 calc R
C7 C 0.8321(9) 0.6882(6) -0.0575(5) 0.0282(8) Uani 1 1 d .
C8 C 0.7345(9) 0.7007(6) -0.1144(4) 0.0282(8) Uani 1 1 d .
H8 H 0.6385 0.7176 -0.1014 0.034 Uiso 1 1 calc R
C9 C 0.7797(9) 0.6883(6) -0.1903(5) 0.0282(8) Uani 1 1 d .
H9 H 0.7131 0.6942 -0.2287 0.034 Uiso 1 1 calc R
C10 C 0.9181(9) 0.6676(6) -0.2109(5) 0.0282(8) Uani 1 1 d .
H10 H 0.9473 0.6616 -0.2634 0.034 Uiso 1 1 calc R
C11 C 1.0151(9) 0.6555(6) -0.1543(4) 0.0282(8) Uani 1 1 d .
H11 H 1.1113 0.641 -0.1677 0.034 Uiso 1 1 calc R
C12 C 0.9714(9) 0.6647(6) -0.0793(5) 0.0282(8) Uani 1 1 d .
H12 H 1.0383 0.6546 -0.0407 0.034 Uiso 1 1 calc R
C13 C 0.6902(7) 0.6094(4) 0.0730(4) 0.0142(15) Uani 1 1 d .
C14 C 0.7137(8) 0.5350(5) 0.0320(5) 0.0218(17) Uani 1 1 d .
H14 H 0.7711 0.5354 -0.0139 0.026 Uiso 1 1 calc R
C15 C 0.6571(9) 0.4610(5) 0.0553(5) 0.0288(19) Uani 1 1 d .
H15 H 0.6739 0.4111 0.0254 0.035 Uiso 1 1 calc R
C16 C 0.5756(9) 0.4586(6) 0.1223(5) 0.031(2) Uani 1 1 d .
H16 H 0.5359 0.4071 0.1387 0.037 Uiso 1 1 calc R
C17 C 0.5514(8) 0.5323(5) 0.1664(5) 0.0270(19) Uani 1 1 d .
H17 H 0.496 0.5302 0.2129 0.032 Uiso 1 1 calc R
C18 C 0.6066(8) 0.6073(5) 0.1431(4) 0.0166(15) Uani 1 1 d .
N21 N 0.4543(6) 0.8930(4) -0.0163(3) 0.0126(12) Uani 1 1 d .
C22 C 0.3722(7) 0.8638(5) -0.0617(4) 0.0136(14) Uani 1 1 d .
C23 C 0.3598(8) 0.7671(5) -0.0495(5) 0.0231(17) Uani 1 1 d .
H23A H 0.4116 0.7393 -0.0045 0.035 Uiso 1 1 calc R
H23B H 0.3978 0.737 -0.0952 0.035 Uiso 1 1 calc R
H23C H 0.2618 0.7615 -0.0406 0.035 Uiso 1 1 calc R
C24 C 0.3014(8) 0.9193(5) -0.1182(4) 0.0170(15) Uani 1 1 d .
H24 H 0.2492 0.8959 -0.1531 0.02 Uiso 1 1 calc R
N25 N 0.6172(6) 0.9584(4) 0.0754(3) 0.0146(12) Uani 1 1 d .
C26 C 0.5461(7) 1.0182(4) 0.0253(4) 0.0109(13) Uani 1 1 d .
C27 C 0.6935(8) 0.9910(5) 0.1239(4) 0.0161(15) Uani 1 1 d .
C28 C 0.7682(9) 0.9252(5) 0.1845(4) 0.027(2) Uani 1 1 d .
H28A H 0.7102 0.8805 0.2027 0.041 Uiso 1 1 calc R
H28B H 0.7865 0.9571 0.228 0.041 Uiso 1 1 calc R
H28C H 0.8564 0.8954 0.1622 0.041 Uiso 1 1 calc R
Cu2 Cu 0.63086(9) 0.33808(6) 0.44815(5) 0.0155(2) Uani 1 1 d .
S2 S 0.61912(19) 0.24197(12) 0.30132(10) 0.0168(4) Uani 1 1 d .
O11 O 0.7582(6) 0.2607(4) 0.2837(3) 0.0280(13) Uani 1 1 d .
O12 O 0.5447(6) 0.2278(4) 0.2354(3) 0.0262(13) Uani 1 1 d .
O13 O 0.5345(5) 0.3069(3) 0.3500(3) 0.0198(12) Uani 1 1 d .
P2 P 0.78706(19) 0.21770(12) 0.46457(11) 0.0133(4) Uani 1 1 d .
C51 C 0.8354(7) 0.1767(5) 0.5623(4) 0.0166(15) Uani 1 1 d .
C52 C 0.7430(9) 0.1964(5) 0.6233(4) 0.0259(19) Uani 1 1 d .
H52 H 0.6552 0.2323 0.6136 0.031 Uiso 1 1 calc R
C53 C 0.7749(8) 0.1649(6) 0.6994(5) 0.0264(18) Uani 1 1 d .
H53 H 0.7084 0.1791 0.7402 0.032 Uiso 1 1 calc R
C54 C 0.9006(10) 0.1142(6) 0.7154(4) 0.032(2) Uani 1 1 d .
H54 H 0.9223 0.0929 0.7671 0.039 Uiso 1 1 calc R
C55 C 0.9957(9) 0.0943(6) 0.6553(5) 0.029(2) Uani 1 1 d .
H55 H 1.085 0.061 0.6659 0.035 Uiso 1 1 calc R
C56 C 0.9630(9) 0.1220(5) 0.5799(5) 0.0268(18) Uani 1 1 d .
H56 H 1.0276 0.1039 0.5392 0.032 Uiso 1 1 calc R
C57 C 0.9610(7) 0.2096(4) 0.4178(4) 0.0153(15) Uani 1 1 d .
C58 C 1.0367(9) 0.2746(6) 0.4288(5) 0.0267(19) Uani 1 1 d .
H58 H 0.9947 0.325 0.455 0.032 Uiso 1 1 calc R
C59 C 1.1750(10) 0.2671(7) 0.4018(6) 0.040(2) Uani 1 1 d .
H59 H 1.2256 0.3137 0.4072 0.049 Uiso 1 1 calc R
C60 C 1.2377(10) 0.1922(7) 0.3674(6) 0.044(3) Uani 1 1 d .
H60 H 1.3339 0.1845 0.3529 0.053 Uiso 1 1 calc R
C61 C 1.1597(9) 0.1274(6) 0.3537(5) 0.030(2) Uani 1 1 d .
H61 H 1.201 0.0781 0.3261 0.035 Uiso 1 1 calc R
C62 C 1.0236(8) 0.1348(5) 0.3800(4) 0.0215(17) Uani 1 1 d .
H62 H 0.972 0.0892 0.3726 0.026 Uiso 1 1 calc R
C63 C 0.7099(7) 0.1263(4) 0.4319(4) 0.0123(10) Uani 1 1 d .
C64 C 0.7224(7) 0.0438(5) 0.4754(4) 0.0180(16) Uani 1 1 d .
H64 H 0.7728 0.0337 0.5212 0.022 Uiso 1 1 calc R
C65 C 0.6596(9) -0.0243(5) 0.4509(5) 0.0278(19) Uani 1 1 d .
H65 H 0.665 -0.0796 0.4816 0.033 Uiso 1 1 calc R
C66 C 0.5898(9) -0.0118(5) 0.3825(5) 0.0244(18) Uani 1 1 d .
H66 H 0.5471 -0.058 0.3667 0.029 Uiso 1 1 calc R
C67 C 0.5834(8) 0.0685(5) 0.3377(5) 0.0194(16) Uani 1 1 d .
H67 H 0.5378 0.0763 0.2904 0.023 Uiso 1 1 calc R
C68 C 0.6419(7) 0.1382(4) 0.3603(4) 0.0123(10) Uani 1 1 d .
N71 N 0.6377(6) 0.4731(4) 0.4289(3) 0.0141(12) Uani 1 1 d .
C72 C 0.7234(7) 0.5154(4) 0.3809(4) 0.0143(14) Uani 1 1 d .
C73 C 0.8152(9) 0.4627(5) 0.3243(5) 0.0263(19) Uani 1 1 d .
H73A H 0.9089 0.4461 0.3437 0.039 Uiso 1 1 calc R
H73B H 0.8187 0.4988 0.2748 0.039 Uiso 1 1 calc R
H73C H 0.7782 0.4085 0.3172 0.039 Uiso 1 1 calc R
N74 N 0.4625(6) 0.3887(4) 0.5225(3) 0.0142(12) Uani 1 1 d .
C75 C 0.4516(7) 0.4763(5) 0.5258(4) 0.0159(11) Uani 1 1 d .
C76 C 0.3748(7) 0.3452(5) 0.5669(4) 0.0137(14) Uani 1 1 d .
C77 C 0.3820(9) 0.2490(5) 0.5649(5) 0.0261(18) Uani 1 1 d .
H77A H 0.4425 0.2284 0.5211 0.039 Uiso 1 1 calc R
H77B H 0.2887 0.2361 0.5594 0.039 Uiso 1 1 calc R
H77C H 0.4196 0.218 0.6129 0.039 Uiso 1 1 calc R
C78 C 0.2809(7) 0.3945(5) 0.6180(4) 0.0159(11) Uani 1 1 d .
H78 H 0.2203 0.365 0.6519 0.019 Uiso 1 1 calc R
C101 C 0.8437(13) 0.9138(7) 0.8556(8) 0.069(4) Uani 1 1 d .
H10A H 0.906 0.9077 0.8089 0.083 Uiso 1 1 calc R
H10B H 0.8348 0.8529 0.8782 0.083 Uiso 1 1 calc R
Cl11 Cl 0.6842(3) 0.9686(3) 0.82921(17) 0.0698(10) Uani 1 1 d .
Cl12 Cl 0.9205(4) 0.9667(3) 0.92217(19) 0.0775(11) Uani 1 1 d .
C111 C 0.2198(15) 0.5822(8) 0.3635(8) 0.077(4) Uani 1 1 d .
H11A H 0.1893 0.6189 0.3157 0.093 Uiso 1 1 calc R
H11B H 0.2781 0.6149 0.3908 0.093 Uiso 1 1 calc R
Cl21 Cl 0.3146(3) 0.48066(16) 0.34090(14) 0.0414(6) Uani 1 1 d .
Cl22 Cl 0.0767(4) 0.5634(5) 0.4218(4) 0.179(4) Uani 1 1 d .

loop_
_atom_site_aniso_label
_atom_site_aniso_U_11
_atom_site_aniso_U_22
_atom_site_aniso_U_33
_atom_site_aniso_U_23
_atom_site_aniso_U_13
_atom_site_aniso_U_12
Cu1 0.0188(5) 0.0130(5) 0.0154(5) 0.0013(3) -0.0020(4) 0.0012(4)
S1 0.0183(9) 0.0216(10) 0.0157(9) 0.0010(7) 0.0008(7) 0.0000(7)
O1 0.027(3) 0.029(3) 0.022(3) 0.000(2) 0.007(2) -0.008(3)
O2 0.024(3) 0.029(3) 0.026(3) -0.003(2) -0.003(2) -0.004(2)
O3 0.027(3) 0.024(3) 0.012(3) 0.003(2) 0.007(2) 0.000(2)
P1 0.0139(9) 0.0127(9) 0.0121(9) 0.0006(7) 0.0010(7) -0.0010(7)
C1 0.015(4) 0.028(4) 0.015(4) -0.004(3) -0.001(3) -0.006(3)
C2 0.025(4) 0.033(5) 0.024(4) -0.009(4) 0.004(3) -0.011(4)
C3 0.035(5) 0.046(6) 0.030(5) -0.010(4) -0.006(4) -0.020(4)
C4 0.019(5) 0.059(7) 0.043(6) -0.003(5) -0.019(4) 0.009(4)
C5 0.028(5) 0.048(6) 0.035(5) 0.004(4) -0.011(4) -0.002(4)
C6 0.023(4) 0.032(5) 0.025(4) -0.002(3) -0.008(3) 0.000(4)
C7 0.0253(19) 0.039(2) 0.0161(17) -0.0022(14) 0.0008(14) 0.0061(15)
C8 0.0253(19) 0.039(2) 0.0161(17) -0.0022(14) 0.0008(14) 0.0061(15)
C9 0.0253(19) 0.039(2) 0.0161(17) -0.0022(14) 0.0008(14) 0.0061(15)
C10 0.0253(19) 0.039(2) 0.0161(17) -0.0022(14) 0.0008(14) 0.0061(15)
C11 0.0253(19) 0.039(2) 0.0161(17) -0.0022(14) 0.0008(14) 0.0061(15)
C12 0.0253(19) 0.039(2) 0.0161(17) -0.0022(14) 0.0008(14) 0.0061(15)
C13 0.008(3) 0.008(3) 0.027(4) 0.004(3) -0.008(3) -0.001(3)
C14 0.018(4) 0.018(4) 0.029(4) -0.003(3) -0.001(3) -0.002(3)
C15 0.032(5) 0.017(4) 0.039(5) -0.004(4) 0.000(4) -0.008(4)
C16 0.028(5) 0.026(5) 0.042(5) -0.006(4) 0.007(4) -0.011(4)
C17 0.021(4) 0.026(4) 0.031(5) 0.007(3) 0.012(3) -0.005(3)
C18 0.019(4) 0.016(4) 0.015(4) -0.001(3) -0.002(3) -0.002(3)
N21 0.017(3) 0.013(3) 0.008(3) 0.003(2) 0.001(2) -0.004(2)
C22 0.014(3) 0.014(3) 0.014(3) -0.003(3) 0.002(3) -0.003(3)
C23 0.027(4) 0.015(4) 0.029(5) 0.000(3) -0.001(3) -0.008(3)
C24 0.021(4) 0.021(4) 0.010(3) -0.005(3) -0.004(3) -0.001(3)
N25 0.011(3) 0.013(3) 0.019(3) -0.005(2) -0.005(2) 0.001(2)
C26 0.007(3) 0.015(3) 0.009(3) -0.002(3) 0.002(3) 0.001(3)
C27 0.017(4) 0.015(4) 0.015(4) -0.005(3) -0.003(3) 0.003(3)
C28 0.043(5) 0.026(4) 0.011(4) -0.007(3) -0.011(4) 0.006(4)
Cu2 0.0184(5) 0.0090(4) 0.0174(5) -0.0034(3) 0.0010(4) 0.0026(3)
S2 0.0187(9) 0.0139(9) 0.0172(9) -0.0010(7) -0.0022(7) -0.0010(7)
O11 0.029(3) 0.024(3) 0.029(3) 0.005(2) 0.009(3) -0.008(2)
O12 0.036(3) 0.026(3) 0.015(3) -0.004(2) -0.008(2) 0.003(3)
O13 0.021(3) 0.014(3) 0.021(3) -0.002(2) -0.002(2) 0.005(2)
P2 0.0135(9) 0.0092(8) 0.0162(9) -0.0024(7) 0.0021(7) 0.0001(7)
C51 0.015(4) 0.012(3) 0.026(4) -0.008(3) -0.002(3) -0.006(3)
C52 0.034(5) 0.025(4) 0.014(4) 0.002(3) -0.002(3) 0.007(4)
C53 0.013(4) 0.044(5) 0.021(4) -0.001(4) -0.002(3) -0.003(4)
C54 0.043(6) 0.041(5) 0.007(4) 0.004(3) -0.005(3) 0.007(4)
C55 0.034(5) 0.031(5) 0.021(4) -0.004(3) -0.009(4) 0.002(4)
C56 0.024(4) 0.025(4) 0.027(5) 0.006(3) -0.003(3) 0.002(3)
C57 0.015(4) 0.011(3) 0.016(4) 0.004(3) 0.005(3) 0.004(3)
C58 0.028(5) 0.028(4) 0.026(5) 0.013(3) -0.009(4) -0.014(4)
C59 0.029(5) 0.050(6) 0.045(6) 0.021(5) -0.011(4) -0.024(5)
C60 0.019(5) 0.059(7) 0.046(6) 0.012(5) -0.005(4) 0.006(5)
C61 0.021(4) 0.028(5) 0.031(5) 0.005(4) 0.013(4) 0.011(4)
C62 0.024(4) 0.023(4) 0.014(4) -0.001(3) 0.003(3) 0.003(3)
C63 0.009(2) 0.006(2) 0.022(3) -0.0023(19) 0.0017(19) -0.0008(18)
C64 0.013(4) 0.014(4) 0.026(4) -0.002(3) 0.004(3) 0.000(3)
C65 0.031(5) 0.011(4) 0.044(5) -0.006(3) -0.002(4) -0.009(3)
C66 0.028(4) 0.019(4) 0.031(5) -0.007(3) 0.004(4) -0.016(3)
C67 0.020(4) 0.016(4) 0.023(4) -0.005(3) -0.004(3) -0.003(3)
C68 0.009(2) 0.006(2) 0.022(3) -0.0023(19) 0.0017(19) -0.0008(18)
N71 0.019(3) 0.014(3) 0.010(3) -0.004(2) 0.002(2) -0.005(2)
C72 0.019(4) 0.012(3) 0.013(4) 0.000(3) -0.003(3) -0.003(3)
C73 0.026(4) 0.018(4) 0.031(5) 0.000(3) 0.007(4) 0.005(3)
N74 0.013(3) 0.011(3) 0.017(3) -0.005(2) 0.003(2) 0.001(2)
C75 0.016(3) 0.013(2) 0.017(3) -0.007(2) 0.001(2) 0.003(2)
C76 0.015(4) 0.013(3) 0.012(3) 0.004(3) -0.006(3) 0.001(3)
C77 0.042(5) 0.017(4) 0.020(4) 0.003(3) 0.001(4) -0.011(4)
C78 0.016(3) 0.013(2) 0.017(3) -0.007(2) 0.001(2) 0.003(2)
C101 0.066(9) 0.035(6) 0.108(11) 0.005(6) -0.042(8) -0.008(6)
Cl11 0.0395(16) 0.120(3) 0.0430(16) -0.0010(17) 0.0114(13) -0.0029(17)
Cl12 0.082(3) 0.107(3) 0.053(2) 0.0156(18) -0.0127(17) -0.053(2)
C111 0.088(11) 0.050(8) 0.086(10) -0.007(7) -0.031(8) 0.017(7)
Cl21 0.0449(14) 0.0328(12) 0.0432(14) 0.0078(10) 0.0028(11) -0.0050(10)
Cl22 0.047(2) 0.288(8) 0.241(7) -0.223(7) 0.046(3) -0.042(3)

loop_
_atom_type_symbol
_atom_type_description
_atom_type_scat_dispersion_real
_atom_type_scat_dispersion_imag
_atom_type_scat_source
C C 0.0033 0.0016 'International Tables Vol C Tables 4.2.6.8 and 6.1.1.4'
H H 0 0 'International Tables Vol C Tables 4.2.6.8 and 6.1.1.4'
N N 0.0061 0.0033 'International Tables Vol C Tables 4.2.6.8 and 6.1.1.4'
O O 0.0106 0.006 'International Tables Vol C Tables 4.2.6.8 and 6.1.1.4'
Cu Cu 0.3201 1.2651 'International Tables Vol C Tables 4.2.6.8 and 6.1.1.4'
Cl Cl 0.1484 0.1585 'International Tables Vol C Tables 4.2.6.8 and 6.1.1.4'
S S 0.1246 0.1234 'International Tables Vol C Tables 4.2.6.8 and 6.1.1.4'
P P 0.1023 0.0942 'International Tables Vol C Tables 4.2.6.8 and 6.1.1.4'

loop_
_geom_angle_atom_site_label_1
_geom_angle_atom_site_label_2
_geom_angle_atom_site_label_3
_geom_angle
_geom_angle_site_symmetry_1
_geom_angle_site_symmetry_3
N25 Cu1 N21 80.3(2) . .
N25 Cu1 O3 108.7(2) . .
N21 Cu1 O3 102.6(2) . .
N25 Cu1 P1 133.00(17) . .
N21 Cu1 P1 129.63(16) . .
O3 Cu1 P1 99.38(15) . .
O1 S1 O2 114.8(3) . .
O1 S1 O3 112.0(3) . .
O2 S1 O3 111.5(3) . .
O1 S1 C18 106.9(3) . .
O2 S1 C18 105.2(3) . .
O3 S1 C18 105.6(3) . .
S1 O3 Cu1 115.1(3) . .
C1 P1 C13 104.1(3) . .
C1 P1 C7 100.5(4) . .
C13 P1 C7 102.4(4) . .
C1 P1 Cu1 121.5(2) . .
C13 P1 Cu1 107.9(2) . .
C7 P1 Cu1 118.1(3) . .
C6 C1 C2 117.0(7) . .
C6 C1 P1 124.3(6) . .
C2 C1 P1 118.4(6) . .
C3 C2 C1 121.5(8) . .
C3 C2 H2 119.3 . .
C1 C2 H2 119.3 . .
C2 C3 C4 119.7(9) . .
C2 C3 H3 120.2 . .
C4 C3 H3 120.2 . .
C5 C4 C3 119.5(8) . .
C5 C4 H4 120.3 . .
C3 C4 H4 120.3 . .
C4 C5 C6 119.2(9) . .
C4 C5 H5 120.4 . .
C6 C5 H5 120.4 . .
C1 C6 C5 123.2(9) . .
C1 C6 H6 118.4 . .
C5 C6 H6 118.4 . .
C12 C7 C8 118.4(7) . .
C12 C7 P1 124.2(6) . .
C8 C7 P1 117.3(6) . .
C9 C8 C7 119.1(8) . .
C9 C8 H8 120.5 . .
C7 C8 H8 120.5 . .
C10 C9 C8 121.5(8) . .
C10 C9 H9 119.3 . .
C8 C9 H9 119.3 . .
C9 C10 C11 119.3(7) . .
C9 C10 H10 120.3 . .
C11 C10 H10 120.3 . .
C12 C11 C10 119.5(8) . .
C12 C11 H11 120.2 . .
C10 C11 H11 120.2 . .
C11 C12 C7 122.1(8) . .
C11 C12 H12 119 . .
C7 C12 H12 119 . .
C14 C13 C18 118.6(7) . .
C14 C13 P1 122.0(6) . .
C18 C13 P1 119.4(5) . .
C15 C14 C13 122.0(8) . .
C15 C14 H14 119 . .
C13 C14 H14 119 . .
C14 C15 C16 119.9(8) . .
C14 C15 H15 120 . .
C16 C15 H15 120 . .
C15 C16 C17 119.9(8) . .
C15 C16 H16 120.1 . .
C17 C16 H16 120.1 . .
C18 C17 C16 120.8(7) . .
C18 C17 H17 119.6 . .
C16 C17 H17 119.6 . .
C17 C18 C13 118.9(7) . .
C17 C18 S1 117.8(6) . .
C13 C18 S1 123.2(5) . .
C22 N21 C26 115.2(6) . 2_675
C22 N21 Cu1 132.5(5) . .
C26 N21 Cu1 111.8(4) 2_675 .
N21 C22 C24 121.7(7) . .
N21 C22 C23 117.2(6) . .
C24 C22 C23 121.1(6) . .
C22 C23 H23A 109.5 . .
C22 C23 H23B 109.5 . .
H23A C23 H23B 109.5 . .
C22 C23 H23C 109.5 . .
H23A C23 H23C 109.5 . .
H23B C23 H23C 109.5 . .
C27 C24 C22 119.5(7) 2_675 .
C27 C24 H24 120.2 2_675 .
C22 C24 H24 120.2 . .
C26 N25 C27 116.1(6) . .
C26 N25 Cu1 113.8(4) . .
C27 N25 Cu1 129.8(5) . .
N25 C26 N21 127.2(6) . 2_675
N25 C26 C26 115.7(7) . 2_675
N21 C26 C26 117.1(7) 2_675 2_675
N25 C27 C24 120.1(7) . 2_675
N25 C27 C28 117.1(6) . .
C24 C27 C28 122.9(7) 2_675 .
C27 C28 H28A 109.5 . .
C27 C28 H28B 109.5 . .
H28A C28 H28B 109.5 . .
C27 C28 H28C 109.5 . .
H28A C28 H28C 109.5 . .
H28B C28 H28C 109.5 . .
N71 Cu2 N74 80.4(2) . .
N71 Cu2 O13 104.8(2) . .
N74 Cu2 O13 104.2(2) . .
N71 Cu2 P2 134.48(18) . .
N74 Cu2 P2 129.64(17) . .
O13 Cu2 P2 99.49(14) . .
O11 S2 O12 115.2(3) . .
O11 S2 O13 112.9(3) . .
O12 S2 O13 111.6(3) . .
O11 S2 C68 105.1(3) . .
O12 S2 C68 105.9(3) . .
O13 S2 C68 105.0(3) . .
S2 O13 Cu2 116.4(3) . .
C51 P2 C57 99.0(3) . .
C51 P2 C63 103.3(3) . .
C57 P2 C63 106.4(3) . .
C51 P2 Cu2 118.4(2) . .
C57 P2 Cu2 121.9(2) . .
C63 P2 Cu2 106.0(2) . .
C52 C51 C56 116.7(7) . .
C52 C51 P2 119.8(6) . .
C56 C51 P2 123.5(6) . .
C51 C52 C53 121.7(8) . .
C51 C52 H52 119.1 . .
C53 C52 H52 119.1 . .
C54 C53 C52 120.7(8) . .
C54 C53 H53 119.7 . .
C52 C53 H53 119.7 . .
C53 C54 C55 118.7(8) . .
C53 C54 H54 120.6 . .
C55 C54 H54 120.6 . .
C56 C55 C54 120.9(8) . .
C56 C55 H55 119.5 . .
C54 C55 H55 119.5 . .
C55 C56 C51 121.1(8) . .
C55 C56 H56 119.4 . .
C51 C56 H56 119.4 . .
C58 C57 C62 119.7(7) . .
C58 C57 P2 117.6(6) . .
C62 C57 P2 122.2(6) . .
C57 C58 C59 120.3(8) . .
C57 C58 H58 119.8 . .
C59 C58 H58 119.8 . .
C60 C59 C58 119.9(9) . .
C60 C59 H59 120.1 . .
C58 C59 H59 120.1 . .
C59 C60 C61 119.8(9) . .
C59 C60 H60 120.1 . .
C61 C60 H60 120.1 . .
C62 C61 C60 120.3(8) . .
C62 C61 H61 119.8 . .
C60 C61 H61 119.8 . .
C61 C62 C57 119.8(8) . .
C61 C62 H62 120.1 . .
C57 C62 H62 120.1 . .
C64 C63 C68 119.4(6) . .
C64 C63 P2 120.2(6) . .
C68 C63 P2 120.4(5) . .
C63 C64 C65 119.5(8) . .
C63 C64 H64 120.3 . .
C65 C64 H64 120.3 . .
C66 C65 C64 121.0(8) . .
C66 C65 H65 119.5 . .
C64 C65 H65 119.5 . .
C67 C66 C65 119.2(7) . .
C67 C66 H66 120.4 . .
C65 C66 H66 120.4 . .
C66 C67 C68 121.7(7) . .
C66 C67 H67 119.1 . .
C68 C67 H67 119.1 . .
C67 C68 C63 119.0(6) . .
C67 C68 S2 118.4(6) . .
C63 C68 S2 122.5(5) . .
C75 N71 C72 116.7(6) 2_666 .
C75 N71 Cu2 113.8(5) 2_666 .
C72 N71 Cu2 129.4(5) . .
N71 C72 C78 120.1(6) . 2_666
N71 C72 C73 118.2(6) . .
C78 C72 C73 121.6(7) 2_666 .
C72 C73 H73A 109.5 . .
C72 C73 H73B 109.5 . .
H73A C73 H73B 109.5 . .
C72 C73 H73C 109.5 . .
H73A C73 H73C 109.5 . .
H73B C73 H73C 109.5 . .
C75 N74 C76 118.5(6) . .
C75 N74 Cu2 111.6(5) . .
C76 N74 Cu2 129.7(5) . .
N74 C75 N71 126.3(7) . 2_666
N74 C75 C75 117.6(7) . 2_666
N71 C75 C75 116.2(7) 2_666 2_666
N74 C76 C78 117.9(6) . .
N74 C76 C77 120.6(6) . .
C78 C76 C77 121.4(7) . .
C76 C77 H77A 109.5 . .
C76 C77 H77B 109.5 . .
H77A C77 H77B 109.5 . .
C76 C77 H77C 109.5 . .
H77A C77 H77C 109.5 . .
H77B C77 H77C 109.5 . .
C72 C78 C76 120.4(7) 2_666 .
C72 C78 H78 119.8 2_666 .
C76 C78 H78 119.8 . .
Cl11 C101 Cl12 114.1(7) . .
Cl11 C101 H10A 108.7 . .
Cl12 C101 H10A 108.7 . .
Cl11 C101 H10B 108.7 . .
Cl12 C101 H10B 108.7 . .
H10A C101 H10B 107.6 . .
Cl21 C111 Cl22 109.1(8) . .
Cl21 C111 H11A 109.9 . .
Cl22 C111 H11A 109.9 . .
Cl21 C111 H11B 109.9 . .
Cl22 C111 H11B 109.9 . .
H11A C111 H11B 108.3 . .

loop_
_geom_bond_atom_site_label_1
_geom_bond_atom_site_label_2
_geom_bond_distance
_geom_bond_site_symmetry_2
Cu1 N25 2.078(6) .
Cu1 N21 2.102(6) .
Cu1 O3 2.125(5) .
Cu1 P1 2.192(2) .
S1 O1 1.442(6) .
S1 O2 1.459(6) .
S1 O3 1.474(5) .
S1 C18 1.787(7) .
P1 C1 1.819(7) .
P1 C13 1.834(7) .
P1 C7 1.848(8) .
C1 C6 1.374(11) .
C1 C2 1.403(11) .
C2 C3 1.367(12) .
C2 H2 0.95 .
C3 C4 1.417(13) .
C3 H3 0.95 .
C4 C5 1.372(14) .
C4 H4 0.95 .
C5 C6 1.379(12) .
C5 H5 0.95 .
C6 H6 0.95 .
C7 C12 1.387(11) .
C7 C8 1.395(11) .
C8 C9 1.389(10) .
C8 H8 0.95 .
C9 C10 1.372(11) .
C9 H9 0.95 .
C10 C11 1.387(11) .
C10 H10 0.95 .
C11 C12 1.363(10) .
C11 H11 0.95 .
C12 H12 0.95 .
C13 C14 1.377(10) .
C13 C18 1.431(10) .
C14 C15 1.361(11) .
C14 H14 0.95 .
C15 C16 1.375(12) .
C15 H15 0.95 .
C16 C17 1.400(11) .
C16 H16 0.95 .
C17 C18 1.366(10) .
C17 H17 0.95 .
N21 C22 1.320(9) .
N21 C26 1.349(8) 2_675
C22 C24 1.373(10) .
C22 C23 1.496(10) .
C23 H23A 0.98 .
C23 H23B 0.98 .
C23 H23C 0.98 .
C24 C27 1.372(10) 2_675
C24 H24 0.95 .
N25 C26 1.334(9) .
N25 C27 1.344(9) .
C26 N21 1.349(8) 2_675
C26 C26 1.503(13) 2_675
C27 C24 1.372(10) 2_675
C27 C28 1.514(10) .
C28 H28A 0.98 .
C28 H28B 0.98 .
C28 H28C 0.98 .
Cu2 N71 2.068(6) .
Cu2 N74 2.118(6) .
Cu2 O13 2.133(5) .
Cu2 P2 2.1825(19) .
S2 O11 1.449(6) .
S2 O12 1.450(5) .
S2 O13 1.476(5) .
S2 C68 1.790(7) .
P2 C51 1.817(8) .
P2 C57 1.833(7) .
P2 C63 1.848(7) .
C51 C52 1.375(10) .
C51 C56 1.409(10) .
C52 C53 1.400(11) .
C52 H52 0.95 .
C53 C54 1.364(11) .
C53 H53 0.95 .
C54 C55 1.381(11) .
C54 H54 0.95 .
C55 C56 1.379(11) .
C55 H55 0.95 .
C56 H56 0.95 .
C57 C58 1.372(11) .
C57 C62 1.402(9) .
C58 C59 1.397(12) .
C58 H58 0.95 .
C59 C60 1.373(14) .
C59 H59 0.95 .
C60 C61 1.396(14) .
C60 H60 0.95 .
C61 C62 1.372(11) .
C61 H61 0.95 .
C62 H62 0.95 .
C63 C64 1.396(10) .
C63 C68 1.431(10) .
C64 C65 1.407(10) .
C64 H64 0.95 .
C65 C66 1.391(12) .
C65 H65 0.95 .
C66 C67 1.382(11) .
C66 H66 0.95 .
C67 C68 1.390(10) .
C67 H67 0.95 .
N71 C75 1.335(8) 2_666
N71 C72 1.351(9) .
C72 C78 1.370(9) 2_666
C72 C73 1.490(9) .
C73 H73A 0.98 .
C73 H73B 0.98 .
C73 H73C 0.98 .
N74 C75 1.329(8) .
N74 C76 1.340(9) .
C75 N71 1.335(8) 2_666
C75 C75 1.498(15) 2_666
C76 C78 1.412(9) .
C76 C77 1.462(10) .
C77 H77A 0.98 .
C77 H77B 0.98 .
C77 H77C 0.98 .
C78 C72 1.370(9) 2_666
C78 H78 0.95 .
C101 Cl11 1.704(11) .
C101 Cl12 1.749(12) .
C101 H10A 0.99 .
C101 H10B 0.99 .
C111 Cl21 1.728(12) .
C111 Cl22 1.730(16) .
C111 H11A 0.99 .
C111 H11B 0.99 .

loop_
_geom_torsion_atom_site_label_1
_geom_torsion_atom_site_label_2
_geom_torsion_atom_site_label_3
_geom_torsion_atom_site_label_4
_geom_torsion
_geom_torsion_site_symmetry_1
_geom_torsion_site_symmetry_4
O1 S1 O3 Cu1 175.1(3) . .
O2 S1 O3 Cu1 44.8(4) . .
C18 S1 O3 Cu1 -68.9(4) . .
N25 Cu1 O3 S1 -114.9(3) . .
N21 Cu1 O3 S1 161.2(3) . .
P1 Cu1 O3 S1 26.8(3) . .
N25 Cu1 P1 C1 35.1(4) . .
N21 Cu1 P1 C1 153.4(4) . .
O3 Cu1 P1 C1 -91.5(3) . .
N25 Cu1 P1 C13 155.0(3) . .
N21 Cu1 P1 C13 -86.7(3) . .
O3 Cu1 P1 C13 28.3(3) . .
N25 Cu1 P1 C7 -89.7(4) . .
N21 Cu1 P1 C7 28.6(4) . .
O3 Cu1 P1 C7 143.7(4) . .
C13 P1 C1 C6 15.6(7) . .
C7 P1 C1 C6 -90.2(7) . .
Cu1 P1 C1 C6 137.2(6) . .
C13 P1 C1 C2 -171.1(6) . .
C7 P1 C1 C2 83.2(7) . .
Cu1 P1 C1 C2 -49.4(7) . .
C6 C1 C2 C3 -0.6(12) . .
P1 C1 C2 C3 -174.4(6) . .
C1 C2 C3 C4 -0.3(13) . .
C2 C3 C4 C5 1.5(14) . .
C3 C4 C5 C6 -1.9(15) . .
C2 C1 C6 C5 0.2(12) . .
P1 C1 C6 C5 173.6(7) . .
C4 C5 C6 C1 1.1(14) . .
C1 P1 C7 C12 0.3(9) . .
C13 P1 C7 C12 -106.9(8) . .
Cu1 P1 C7 C12 134.9(7) . .
C1 P1 C7 C8 -176.9(7) . .
C13 P1 C7 C8 75.9(7) . .
Cu1 P1 C7 C8 -42.3(8) . .
C12 C7 C8 C9 0.8(13) . .
P1 C7 C8 C9 178.1(7) . .
C7 C8 C9 C10 -2.8(14) . .
C8 C9 C10 C11 2.5(14) . .
C9 C10 C11 C12 -0.2(13) . .
C10 C11 C12 C7 -1.8(14) . .
C8 C7 C12 C11 1.5(14) . .
P1 C7 C12 C11 -175.7(7) . .
C1 P1 C13 C14 -91.7(7) . .
C7 P1 C13 C14 12.7(7) . .
Cu1 P1 C13 C14 138.0(6) . .
C1 P1 C13 C18 86.4(6) . .
C7 P1 C13 C18 -169.2(6) . .
Cu1 P1 C13 C18 -43.9(6) . .
C18 C13 C14 C15 1.6(11) . .
P1 C13 C14 C15 179.7(6) . .
C13 C14 C15 C16 -1.1(13) . .
C14 C15 C16 C17 -0.1(14) . .
C15 C16 C17 C18 0.7(14) . .
C16 C17 C18 C13 -0.2(12) . .
C16 C17 C18 S1 178.0(7) . .
C14 C13 C18 C17 -1.0(11) . .
P1 C13 C18 C17 -179.1(6) . .
C14 C13 C18 S1 -179.0(6) . .
P1 C13 C18 S1 2.8(9) . .
O1 S1 C18 C17 2.5(7) . .
O2 S1 C18 C17 125.0(6) . .
O3 S1 C18 C17 -117.0(6) . .
O1 S1 C18 C13 -179.5(6) . .
O2 S1 C18 C13 -57.0(7) . .
O3 S1 C18 C13 61.1(7) . .
N25 Cu1 N21 C22 -179.6(7) . .
O3 Cu1 N21 C22 -72.5(6) . .
P1 Cu1 N21 C22 41.2(7) . .
N25 Cu1 N21 C26 9.6(4) . 2_675
O3 Cu1 N21 C26 116.7(4) . 2_675
P1 Cu1 N21 C26 -129.6(4) . 2_675
C26 N21 C22 C24 5.3(9) 2_675 .
Cu1 N21 C22 C24 -165.2(5) . .
C26 N21 C22 C23 -175.0(6) 2_675 .
Cu1 N21 C22 C23 14.5(10) . .
N21 C22 C24 C27 -5.4(11) . 2_675
C23 C22 C24 C27 174.8(7) . 2_675
N21 Cu1 N25 C26 -10.6(5) . .
O3 Cu1 N25 C26 -110.7(5) . .
P1 Cu1 N25 C26 125.9(4) . .
N21 Cu1 N25 C27 176.4(7) . .
O3 Cu1 N25 C27 76.3(7) . .
P1 Cu1 N25 C27 -47.1(7) . .
C27 N25 C26 N21 2.2(10) . 2_675
Cu1 N25 C26 N21 -171.8(5) . 2_675
C27 N25 C26 C26 -176.3(7) . 2_675
Cu1 N25 C26 C26 9.7(9) . 2_675
C26 N25 C27 C24 -2.1(10) . 2_675
Cu1 N25 C27 C24 170.7(5) . 2_675
C26 N25 C27 C28 176.4(6) . .
Cu1 N25 C27 C28 -10.8(10) . .
O11 S2 O13 Cu2 -46.8(4) . .
O12 S2 O13 Cu2 -178.4(3) . .
C68 S2 O13 Cu2 67.2(4) . .
N71 Cu2 O13 S2 117.6(3) . .
N74 Cu2 O13 S2 -158.8(3) . .
P2 Cu2 O13 S2 -23.6(3) . .
N71 Cu2 P2 C51 91.4(4) . .
N74 Cu2 P2 C51 -29.3(4) . .
O13 Cu2 P2 C51 -146.8(3) . .
N71 Cu2 P2 C57 -31.7(4) . .
N74 Cu2 P2 C57 -152.4(3) . .
O13 Cu2 P2 C57 90.1(3) . .
N71 Cu2 P2 C63 -153.3(3) . .
N74 Cu2 P2 C63 86.0(3) . .
O13 Cu2 P2 C63 -31.5(3) . .
C57 P2 C51 C52 159.5(6) . .
C63 P2 C51 C52 -91.2(7) . .
Cu2 P2 C51 C52 25.5(7) . .
C57 P2 C51 C56 -22.8(7) . .
C63 P2 C51 C56 86.5(7) . .
Cu2 P2 C51 C56 -156.8(6) . .
C56 C51 C52 C53 1.0(12) . .
P2 C51 C52 C53 178.9(6) . .
C51 C52 C53 C54 0.8(14) . .
C52 C53 C54 C55 -0.1(14) . .
C53 C54 C55 C56 -2.5(14) . .
C54 C55 C56 C51 4.5(13) . .
C52 C51 C56 C55 -3.6(12) . .
P2 C51 C56 C55 178.6(6) . .
C51 P2 C57 C58 -77.5(6) . .
C63 P2 C57 C58 175.6(6) . .
Cu2 P2 C57 C58 54.3(7) . .
C51 P2 C57 C62 94.6(6) . .
C63 P2 C57 C62 -12.3(7) . .
Cu2 P2 C57 C62 -133.7(5) . .
C62 C57 C58 C59 0.8(12) . .
P2 C57 C58 C59 173.1(6) . .
C57 C58 C59 C60 -3.3(13) . .
C58 C59 C60 C61 5.4(14) . .
C59 C60 C61 C62 -5.2(14) . .
C60 C61 C62 C57 2.7(12) . .
C58 C57 C62 C61 -0.6(11) . .
P2 C57 C62 C61 -172.5(6) . .
C51 P2 C63 C64 -10.8(6) . .
C57 P2 C63 C64 92.9(6) . .
Cu2 P2 C63 C64 -136.0(5) . .
C51 P2 C63 C68 171.8(5) . .
C57 P2 C63 C68 -84.5(6) . .
Cu2 P2 C63 C68 46.6(6) . .
C68 C63 C64 C65 -4.4(10) . .
P2 C63 C64 C65 178.2(6) . .
C63 C64 C65 C66 2.5(12) . .
C64 C65 C66 C67 0.6(12) . .
C65 C66 C67 C68 -1.6(12) . .
C66 C67 C68 C63 -0.3(11) . .
C66 C67 C68 S2 -176.3(6) . .
C64 C63 C68 C67 3.4(10) . .
P2 C63 C68 C67 -179.2(5) . .
C64 C63 C68 S2 179.1(5) . .
P2 C63 C68 S2 -3.4(8) . .
O11 S2 C68 C67 -125.6(6) . .
O12 S2 C68 C67 -3.2(6) . .
O13 S2 C68 C67 115.0(6) . .
O11 S2 C68 C63 58.6(6) . .
O12 S2 C68 C63 -179.0(5) . .
O13 S2 C68 C63 -60.8(6) . .
N74 Cu2 N71 C75 5.5(5) . 2_666
O13 Cu2 N71 C75 107.8(5) . 2_666
P2 Cu2 N71 C75 -132.3(4) . 2_666
N74 Cu2 N71 C72 -178.4(6) . .
O13 Cu2 N71 C72 -76.1(6) . .
P2 Cu2 N71 C72 43.8(7) . .
C75 N71 C72 C78 2.1(10) 2_666 2_666
Cu2 N71 C72 C78 -173.9(5) . 2_666
C75 N71 C72 C73 -174.3(7) 2_666 .
Cu2 N71 C72 C73 9.7(10) . .
N71 Cu2 N74 C75 -5.4(5) . .
O13 Cu2 N74 C75 -108.3(5) . .
P2 Cu2 N74 C75 136.2(4) . .
N71 Cu2 N74 C76 178.0(6) . .
O13 Cu2 N74 C76 75.0(6) . .
P2 Cu2 N74 C76 -40.5(7) . .
C76 N74 C75 N71 1.6(11) . 2_666
Cu2 N74 C75 N71 -175.4(6) . 2_666
C76 N74 C75 C75 -178.4(8) . 2_666
Cu2 N74 C75 C75 4.5(10) . 2_666
C75 N74 C76 C78 -3.6(10) . .
Cu2 N74 C76 C78 172.9(5) . .
C75 N74 C76 C77 179.5(7) . .
Cu2 N74 C76 C77 -4.0(10) . .
N74 C76 C78 C72 2.8(10) . 2_666
C77 C76 C78 C72 179.7(7) . 2_666
